data_7050567
loop_
_publ_author_name
'Patra, Goutam Kumar'
'Goldberg, Israel'

_publ_section_title
;
 The synthesis and characterization of a series of bis-bidentate Schiff
 base ligands and their coordination complexes with silver(i),
 copper(i) and zinc(ii) d10 metal ionsElectronic supplementary
 information (ESI) available: Views of the crystal structures of
 ligands of 1, 2 and 3. See http://www.rsc.org/suppdata/nj/b3/b301632c/
;
_journal_issue 7
_journal_name_full 'New Journal of Chemistry'
_journal_page_first 1124
_journal_paper_doi 10.1039/b301632c
_journal_volume 27
_journal_year 2003
_chemical_formula_sum 'C22 H18 N4'
_chemical_formula_weight 338.40
_space_group_IT_number 2
_symmetry_cell_setting triclinic
_symmetry_space_group_name_Hall '-P 1'
_symmetry_space_group_name_H-M 'P -1'
_atom_sites_solution_hydrogens geom
_atom_sites_solution_primary direct
_atom_sites_solution_secondary difmap
_audit_creation_method SHELXL-97
_cell_angle_alpha 78.2670(12)
_cell_angle_beta 87.2810(13)
_cell_angle_gamma 85.4210(16)
_cell_formula_units_Z 2
_cell_length_a 6.7590(2)
_cell_length_b 7.4030(2)
_cell_length_c 17.3190(5)
_cell_measurement_reflns_used 2333
_cell_measurement_temperature 110(2)
_cell_measurement_theta_max 28.23
_cell_measurement_theta_min 2.82
_cell_volume 845.34(4)
_computing_cell_refinement Denzo
_computing_data_collection 'Collect, Nonius B.V.'
_computing_data_reduction Denzo
_computing_structure_refinement 'SHELXL-97 (Sheldrick, 1997)'
_computing_structure_solution SIR-97
_diffrn_ambient_temperature 110(2)
_diffrn_detector_area_resol_mean '56 microns'
_diffrn_measured_fraction_theta_full 0.930
_diffrn_measured_fraction_theta_max 0.930
_diffrn_measurement_device_type 'Nonius KappaCCD'
_diffrn_measurement_method '1 deg. Phi scans'
_diffrn_radiation_monochromator graphite
_diffrn_radiation_source 'fine-focus sealed tube'
_diffrn_radiation_type MoK\a
_diffrn_radiation_wavelength 0.71073
_diffrn_reflns_av_R_equivalents 0.0000
_diffrn_reflns_av_sigmaI/netI 0.0634
_diffrn_reflns_limit_h_max 8
_diffrn_reflns_limit_h_min 0
_diffrn_reflns_limit_k_max 9
_diffrn_reflns_limit_k_min -9
_diffrn_reflns_limit_l_max 22
_diffrn_reflns_limit_l_min -22
_diffrn_reflns_number 3868
_diffrn_reflns_theta_full 28.23
_diffrn_reflns_theta_max 28.23
_diffrn_reflns_theta_min 2.82
_exptl_absorpt_coefficient_mu 0.081
_exptl_absorpt_correction_type none
_exptl_crystal_colour yellow
_exptl_crystal_density_diffrn 1.329
_exptl_crystal_density_method 'not measured'
_exptl_crystal_description prisms
_exptl_crystal_F_000 356
_exptl_crystal_size_max 0.35
_exptl_crystal_size_mid 0.25
_exptl_crystal_size_min 0.20
_refine_diff_density_max 0.340
_refine_diff_density_min -0.276
_refine_diff_density_rms 0.060
_refine_ls_extinction_method none
_refine_ls_goodness_of_fit_ref 1.039
_refine_ls_hydrogen_treatment constr
_refine_ls_matrix_type full
_refine_ls_number_parameters 235
_refine_ls_number_reflns 3868
_refine_ls_number_restraints 0
_refine_ls_restrained_S_all 1.039
_refine_ls_R_factor_all 0.1033
_refine_ls_R_factor_gt 0.0569
_refine_ls_shift/su_max 0.019
_refine_ls_shift/su_mean 0.002
_refine_ls_structure_factor_coef Fsqd
_refine_ls_weighting_details 'calc w=1/[\s^2^(Fo^2^)+(0.0893P)^2^+0.0309P] where P=(Fo^2^+2Fc^2^)/3'
_refine_ls_weighting_scheme calc
_refine_ls_wR_factor_gt 0.1400
_refine_ls_wR_factor_ref 0.1673
_reflns_number_gt 2333
_reflns_number_total 3868
_reflns_threshold_expression >2sigma(I)
_cod_data_source_file b301632c.txt
_cod_data_source_block Ligand-1
_cod_original_sg_symbol_H-M P-1
_cod_database_code 7050567

loop_
_symmetry_equiv_pos_as_xyz
'x, y, z'
'-x, -y, -z'

loop_
_atom_site_label
_atom_site_type_symbol
_atom_site_fract_x
_atom_site_fract_y
_atom_site_fract_z
_atom_site_U_iso_or_equiv
_atom_site_adp_type
_atom_site_occupancy
_atom_site_symmetry_multiplicity
_atom_site_calc_flag
_atom_site_refinement_flags
_atom_site_disorder_assembly
_atom_site_disorder_group
N1 N 0.4010(2) 0.28844(18) 0.75255(8) 0.0196(3) Uani 1 1 d . . .
C2 C 0.5651(2) 0.3043(2) 0.70245(10) 0.0187(4) Uani 1 1 d . . .
C3 C 0.5459(3) 0.4205(2) 0.62763(10) 0.0245(4) Uani 1 1 d . . .
H3 H 0.4219 0.4854 0.6131 0.029 Uiso 1 1 calc R . .
C4 C 0.7051(3) 0.4401(3) 0.57594(11) 0.0272(4) Uani 1 1 d . . .
H4 H 0.6909 0.5175 0.5253 0.033 Uiso 1 1 calc R . .
C5 C 0.8910(3) 0.3462(2) 0.59715(11) 0.0267(4) Uani 1 1 d . . .
H5 H 1.0007 0.3615 0.5606 0.032 Uiso 1 1 calc R . .
C6 C 0.9147(3) 0.2339(2) 0.66945(11) 0.0235(4) Uani 1 1 d . . .
H6 H 1.0408 0.1727 0.6832 0.028 Uiso 1 1 calc R . .
C7 C 0.7514(2) 0.2083(2) 0.72409(10) 0.0180(4) Uani 1 1 d . . .
C8 C 0.7629(2) 0.0934(2) 0.80019(10) 0.0198(4) Uani 1 1 d . . .
H8 H 0.8848 0.0271 0.8168 0.024 Uiso 1 1 calc R . .
C9 C 0.5998(2) 0.0780(2) 0.84951(10) 0.0192(4) Uani 1 1 d . . .
H9 H 0.6058 0.0011 0.9006 0.023 Uiso 1 1 calc R . .
C10 C 0.4200(2) 0.1796(2) 0.82289(10) 0.0181(4) Uani 1 1 d . . .
C11 C 0.2390(2) 0.1747(2) 0.87385(10) 0.0203(4) Uani 1 1 d . . .
H11 H 0.1242 0.2494 0.8543 0.024 Uiso 1 1 calc R . .
N12 N 0.22946(19) 0.07517(19) 0.94258(8) 0.0207(4) Uani 1 1 d . . .
C13 C 0.0431(2) 0.0929(2) 0.98767(10) 0.0214(4) Uani 1 1 d . . .
H13A H -0.0526 0.1809 0.9550 0.026 Uiso 1 1 calc R . .
H13B H 0.0674 0.1425 1.0351 0.026 Uiso 1 1 calc R . .
N1' N 0.09206(19) 0.33336(18) 0.25981(8) 0.0183(3) Uani 1 1 d . . .
C2' C -0.0650(2) 0.2533(2) 0.30293(10) 0.0176(4) Uani 1 1 d . . .
C3' C -0.0524(3) 0.2025(2) 0.38554(10) 0.0232(4) Uani 1 1 d . . .
H3' H 0.0627 0.2266 0.4102 0.028 Uiso 1 1 calc R . .
C4' C -0.2034(3) 0.1193(2) 0.43061(11) 0.0257(4) Uani 1 1 d . . .
H4' H -0.1931 0.0859 0.4863 0.031 Uiso 1 1 calc R . .
C5' C -0.3755(3) 0.0827(2) 0.39455(11) 0.0269(4) Uani 1 1 d . . .
H5' H -0.4794 0.0232 0.4263 0.032 Uiso 1 1 calc R . .
C6' C -0.3939(2) 0.1318(2) 0.31503(11) 0.0231(4) Uani 1 1 d . . .
H6' H -0.5113 0.1088 0.2917 0.028 Uiso 1 1 calc R . .
C7' C -0.2387(2) 0.2171(2) 0.26684(10) 0.0177(4) Uani 1 1 d . . .
C8' C -0.2468(2) 0.2695(2) 0.18389(10) 0.0189(4) Uani 1 1 d . . .
H8' H -0.3604 0.2478 0.1578 0.023 Uiso 1 1 calc R . .
C9' C -0.0917(2) 0.3510(2) 0.14145(10) 0.0177(4) Uani 1 1 d . . .
H9' H -0.0962 0.3889 0.0857 0.021 Uiso 1 1 calc R . .
C10' C 0.0779(2) 0.3783(2) 0.18254(10) 0.0172(4) Uani 1 1 d . . .
C11' C 0.2546(2) 0.4566(2) 0.13900(10) 0.0183(4) Uani 1 1 d . . .
H11' H 0.3591 0.4871 0.1677 0.022 Uiso 1 1 calc R . .
N12' N 0.27095(19) 0.48427(18) 0.06431(8) 0.0198(4) Uani 1 1 d . . .
C13' C 0.4526(2) 0.5613(2) 0.02700(10) 0.0195(4) Uani 1 1 d . . .
H13C H 0.5466 0.5698 0.0680 0.023 Uiso 1 1 calc R . .
H13D H 0.4210 0.6875 -0.0039 0.023 Uiso 1 1 calc R . .

loop_
_atom_site_aniso_label
_atom_site_aniso_U_11
_atom_site_aniso_U_22
_atom_site_aniso_U_33
_atom_site_aniso_U_23
_atom_site_aniso_U_13
_atom_site_aniso_U_12
N1 0.0206(8) 0.0181(7) 0.0211(8) -0.0048(6) -0.0012(6) -0.0041(6)
C2 0.0197(9) 0.0161(8) 0.0219(10) -0.0062(7) -0.0012(7) -0.0037(7)
C3 0.0262(10) 0.0224(9) 0.0242(10) -0.0020(7) -0.0043(8) -0.0013(8)
C4 0.0336(10) 0.0279(10) 0.0197(10) -0.0017(8) -0.0012(8) -0.0077(8)
C5 0.0263(10) 0.0285(10) 0.0260(11) -0.0065(8) 0.0069(8) -0.0077(8)
C6 0.0198(9) 0.0215(9) 0.0305(11) -0.0086(8) 0.0014(8) -0.0014(7)
C7 0.0190(8) 0.0145(8) 0.0220(10) -0.0063(7) -0.0007(7) -0.0027(7)
C8 0.0178(8) 0.0160(8) 0.0266(10) -0.0059(7) -0.0045(7) -0.0005(7)
C9 0.0217(9) 0.0144(8) 0.0215(9) -0.0025(7) -0.0024(7) -0.0022(7)
C10 0.0188(9) 0.0146(8) 0.0225(10) -0.0064(7) -0.0001(7) -0.0040(7)
C11 0.0182(9) 0.0172(8) 0.0274(10) -0.0084(7) -0.0004(8) -0.0026(7)
N12 0.0188(7) 0.0197(7) 0.0233(8) -0.0040(6) 0.0021(6) -0.0022(6)
C13 0.0189(9) 0.0206(9) 0.0245(10) -0.0056(7) 0.0041(7) 0.0003(7)
N1' 0.0185(7) 0.0158(7) 0.0203(8) -0.0037(6) 0.0009(6) -0.0007(6)
C2' 0.0191(8) 0.0147(8) 0.0191(9) -0.0038(7) -0.0004(7) -0.0015(7)
C3' 0.0246(9) 0.0217(9) 0.0240(10) -0.0055(7) -0.0021(8) -0.0030(7)
C4' 0.0301(10) 0.0258(9) 0.0201(10) -0.0027(7) 0.0027(8) -0.0024(8)
C5' 0.0266(10) 0.0254(9) 0.0284(11) -0.0043(8) 0.0077(8) -0.0077(8)
C6' 0.0206(9) 0.0203(8) 0.0287(11) -0.0055(7) 0.0015(8) -0.0035(7)
C7' 0.0193(9) 0.0128(8) 0.0214(9) -0.0052(7) 0.0001(7) 0.0004(7)
C8' 0.0172(8) 0.0151(8) 0.0250(10) -0.0059(7) -0.0027(7) 0.0014(7)
C9' 0.0184(8) 0.0155(8) 0.0190(9) -0.0043(7) 0.0006(7) 0.0012(7)
C10' 0.0181(8) 0.0130(8) 0.0207(9) -0.0053(7) 0.0008(7) 0.0015(7)
C11' 0.0162(8) 0.0145(8) 0.0245(10) -0.0051(7) -0.0016(7) 0.0003(7)
N12' 0.0177(7) 0.0176(7) 0.0234(9) -0.0029(6) 0.0022(6) -0.0010(6)
C13' 0.0177(8) 0.0184(8) 0.0221(10) -0.0031(7) 0.0007(7) -0.0035(7)

loop_
_atom_type_symbol
_atom_type_description
_atom_type_scat_dispersion_real
_atom_type_scat_dispersion_imag
_atom_type_scat_source
C C 0.0033 0.0016 'International Tables Vol C Tables 4.2.6.8 and 6.1.1.4'
H H 0.0000 0.0000 'International Tables Vol C Tables 4.2.6.8 and 6.1.1.4'
N N 0.0061 0.0033 'International Tables Vol C Tables 4.2.6.8 and 6.1.1.4'

loop_
_geom_angle_atom_site_label_1
_geom_angle_atom_site_label_2
_geom_angle_atom_site_label_3
_geom_angle
_geom_angle_site_symmetry_1
_geom_angle_site_symmetry_3
_geom_angle_publ_flag
C10 N1 C2 117.90(14) . . ?
N1 C2 C3 118.13(15) . . ?
N1 C2 C7 122.12(15) . . ?
C3 C2 C7 119.75(15) . . ?
C4 C3 C2 120.07(17) . . ?
C4 C3 H3 120.0 . . ?
C2 C3 H3 120.0 . . ?
C3 C4 C5 120.56(16) . . ?
C3 C4 H4 119.7 . . ?
C5 C4 H4 119.7 . . ?
C6 C5 C4 120.74(16) . . ?
C6 C5 H5 119.6 . . ?
C4 C5 H5 119.6 . . ?
C5 C6 C7 120.12(16) . . ?
C5 C6 H6 119.9 . . ?
C7 C6 H6 119.9 . . ?
C8 C7 C6 123.72(15) . . ?
C8 C7 C2 117.52(15) . . ?
C6 C7 C2 118.75(15) . . ?
C9 C8 C7 120.09(15) . . ?
C9 C8 H8 120.0 . . ?
C7 C8 H8 120.0 . . ?
C8 C9 C10 118.45(15) . . ?
C8 C9 H9 120.8 . . ?
C10 C9 H9 120.8 . . ?
N1 C10 C9 123.91(15) . . ?
N1 C10 C11 114.49(15) . . ?
C9 C10 C11 121.58(15) . . ?
N12 C11 C10 122.97(16) . . ?
N12 C11 H11 118.5 . . ?
C10 C11 H11 118.5 . . ?
C11 N12 C13 116.57(15) . . ?
N12 C13 C13 110.28(18) . 2_557 ?
N12 C13 H13A 109.6 . . ?
C13 C13 H13A 109.6 2_557 . ?
N12 C13 H13B 109.6 . . ?
C13 C13 H13B 109.6 2_557 . ?
H13A C13 H13B 108.1 . . ?
C10' N1' C2' 117.78(14) . . ?
N1' C2' C3' 118.76(15) . . ?
N1' C2' C7' 122.21(15) . . ?
C3' C2' C7' 119.02(14) . . ?
C4' C3' C2' 120.76(16) . . ?
C4' C3' H3' 119.6 . . ?
C2' C3' H3' 119.6 . . ?
C3' C4' C5' 120.10(17) . . ?
C3' C4' H4' 119.9 . . ?
C5' C4' H4' 119.9 . . ?
C6' C5' C4' 120.73(16) . . ?
C6' C5' H5' 119.6 . . ?
C4' C5' H5' 119.6 . . ?
C5' C6' C7' 120.28(16) . . ?
C5' C6' H6' 119.9 . . ?
C7' C6' H6' 119.9 . . ?
C8' C7' C6' 123.24(15) . . ?
C8' C7' C2' 117.67(14) . . ?
C6' C7' C2' 119.09(16) . . ?
C9' C8' C7' 119.90(15) . . ?
C9' C8' H8' 120.0 . . ?
C7' C8' H8' 120.0 . . ?
C8' C9' C10' 118.48(16) . . ?
C8' C9' H9' 120.8 . . ?
C10' C9' H9' 120.8 . . ?
N1' C10' C9' 123.94(14) . . ?
N1' C10' C11' 115.36(14) . . ?
C9' C10' C11' 120.68(15) . . ?
N12' C11' C10' 121.89(15) . . ?
N12' C11' H11' 119.1 . . ?
C10' C11' H11' 119.1 . . ?
C11' N12' C13' 117.54(14) . . ?
N12' C13' C13' 109.77(16) . 2_665 ?
N12' C13' H13C 109.7 . . ?
C13' C13' H13C 109.7 2_665 . ?
N12' C13' H13D 109.7 . . ?
C13' C13' H13D 109.7 2_665 . ?
H13C C13' H13D 108.2 . . ?

loop_
_geom_bond_atom_site_label_1
_geom_bond_atom_site_label_2
_geom_bond_distance
_geom_bond_site_symmetry_2
_geom_bond_publ_flag
N1 C10 1.322(2) . ?
N1 C2 1.373(2) . ?
C2 C3 1.407(2) . ?
C2 C7 1.423(2) . ?
C3 C4 1.364(2) . ?
C3 H3 0.9500 . ?
C4 C5 1.413(3) . ?
C4 H4 0.9500 . ?
C5 C6 1.364(2) . ?
C5 H5 0.9500 . ?
C6 C7 1.418(2) . ?
C6 H6 0.9500 . ?
C7 C8 1.418(2) . ?
C8 C9 1.360(2) . ?
C8 H8 0.9500 . ?
C9 C10 1.422(2) . ?
C9 H9 0.9500 . ?
C10 C11 1.472(2) . ?
C11 N12 1.268(2) . ?
C11 H11 0.9500 . ?
N12 C13 1.461(2) . ?
C13 C13 1.511(3) 2_557 ?
C13 H13A 0.9900 . ?
C13 H13B 0.9900 . ?
N1' C10' 1.318(2) . ?
N1' C2' 1.3718(19) . ?
C2' C3' 1.408(2) . ?
C2' C7' 1.424(2) . ?
C3' C4' 1.364(2) . ?
C3' H3' 0.9500 . ?
C4' C5' 1.416(3) . ?
C4' H4' 0.9500 . ?
C5' C6' 1.360(2) . ?
C5' H5' 0.9500 . ?
C6' C7' 1.416(2) . ?
C6' H6' 0.9500 . ?
C7' C8' 1.412(2) . ?
C8' C9' 1.361(2) . ?
C8' H8' 0.9500 . ?
C9' C10' 1.426(2) . ?
C9' H9' 0.9500 . ?
C10' C11' 1.476(2) . ?
C11' N12' 1.269(2) . ?
C11' H11' 0.9500 . ?
N12' C13' 1.4618(19) . ?
C13' C13' 1.518(3) 2_665 ?
C13' H13C 0.9900 . ?
C13' H13D 0.9900 . ?
